data_7247425
loop_
_publ_author_name
'Wang, Xueyuan'
'Carrillo-Aravena, Eduardo'
'Wu, Yuandong'
'Mei, Dajiang'
'Wen, Shaoguo'
'Doert, Thomas'

_publ_section_title
;
 Investigation of four Cd(ii) sulfonate complexes: crystal structure,
 Hirshfeld surface analysis, thermogravimetric and spectroscopic
 properties
;
_journal_issue 40
_journal_name_full CrystEngComm
_journal_page_first 5673
_journal_page_last 5681
_journal_paper_doi 10.1039/D3CE00792H
_journal_volume 25
_journal_year 2023
_chemical_formula_structural (Cd2((C5H4N)2)3(H2O)6)(C6H7NO3S)2(NO3)2(C5H4N)2(H2O)
_chemical_formula_sum 'C62 H68 Cd2 N14 O20 S2'
_chemical_formula_weight 1618.22
_space_group_crystal_system monoclinic
_space_group_IT_number 14
_space_group_name_Hall '-P 2ybc'
_space_group_name_H-M_alt 'P 1 21/c 1'
_atom_sites_solution_hydrogens mixed
_atom_sites_solution_primary dual
_atom_sites_solution_secondary difmap
_audit_creation_method
;
'SHELXL-2016/6 & CrysAlisPro 1.171.42.91a (Rigaku OD, 2023)'
;
_audit_update_record
;
2023-07-17 deposited with the CCDC.	2023-09-20 downloaded from the CCDC.
;
_cell_angle_alpha 90
_cell_angle_beta 93.423(1)
_cell_angle_gamma 90
_cell_formula_units_Z 2
_cell_length_a 7.3640(1)
_cell_length_b 23.3599(3)
_cell_length_c 19.2032(3)
_cell_measurement_reflns_used 33243
_cell_measurement_temperature 100.0(1)
_cell_measurement_theta_max 31.6840
_cell_measurement_theta_min 2.0420
_cell_volume 3297.49(8)
_computing_cell_refinement 'CrysAlisPro 1.171.42.91a (Rigaku OD, 2023)'
_computing_data_collection 'CrysAlisPro 1.171.42.91a (Rigaku OD, 2023)'
_computing_data_reduction 'CrysAlisPro 1.171.42.91a (Rigaku OD, 2023)'
_computing_molecular_graphics 'OLEX2 v1.3 (Dolomanov et. al., 2009)'
_computing_publication_material 'DIAMOND v4.6.8'
_computing_structure_refinement 'SHELXL-2016/6 (Sheldrick, 2016)'
_computing_structure_solution 'SHELXT 2014/5 (Sheldrick, 2014)'
_diffrn_ambient_environment N~2~
_diffrn_ambient_temperature 100.0(1)
_diffrn_detector 'Hybrid Pixel Array Detector'
_diffrn_detector_area_resol_mean 13.3333
_diffrn_detector_type 'Eiger2 1M'
_diffrn_measured_fraction_theta_full 1.000
_diffrn_measured_fraction_theta_max 0.895
_diffrn_measurement_details
;
List of Runs (angles in degrees, time in seconds):

  # Type    Start    End  Width  t~exp~   \w     \q     \k     \f   Frames
#--------------------------------------------------------------------------
  1  \w     -5.00  94.00   0.30   26.00    --   16.64  38.00 -60.00  330
  2  \w     -5.00  86.20   0.30   26.00    --   16.64  57.00  30.00  304
  3  \w    -16.00  81.20   0.30   26.00    --   16.64  77.00-180.00  324
  4  \w     24.00  49.80   0.30   26.00    --   16.64 -99.00 150.00   86
  5  \w     11.00  55.10   0.30   26.00    --   16.64 -99.00  90.00  147
  6  \w     57.00  85.20   0.30   26.00    --   16.64  77.00-150.00   94
  7  \w    -87.00 -16.80   0.30   26.00    --  -16.79 -57.00  90.00  234
  8  \w    -87.00  15.00   0.30   26.00    --  -16.79 -77.00-120.00  340
  9  \w    -83.00 -57.20   0.30   26.00    --  -16.79-178.00-150.00   86
 10  \w     -3.00  25.20   0.30   26.00    --  -16.79 -19.00 120.00   94
 11  \w    -81.00  -6.00   0.30   26.00    --  -16.79 -19.00 120.00  250
;
_diffrn_measurement_device 'four-circle diffractometer'
_diffrn_measurement_device_type 'XtaLAB Synergy, Dualflex, Eiger2 1M'
_diffrn_measurement_method '\w scans'
_diffrn_orient_matrix_type 'CrysAlisPro convention (1999,Acta A55,543-557)'
_diffrn_orient_matrix_UB_11 0.0821418000
_diffrn_orient_matrix_UB_12 0.0124420000
_diffrn_orient_matrix_UB_13 0.0140086000
_diffrn_orient_matrix_UB_21 -0.0395159000
_diffrn_orient_matrix_UB_22 0.0276159000
_diffrn_orient_matrix_UB_23 -0.0035574000
_diffrn_orient_matrix_UB_31 -0.0316337000
_diffrn_orient_matrix_UB_32 -0.0022232000
_diffrn_orient_matrix_UB_33 0.0340556000
_diffrn_radiation_monochromator mirror
_diffrn_radiation_probe x-ray
_diffrn_radiation_type MoK\a
_diffrn_radiation_wavelength 0.71073
_diffrn_reflns_av_R_equivalents 0.0535
_diffrn_reflns_av_sigmaI/netI 0.0242
_diffrn_reflns_av_unetI/netI 0.0210
_diffrn_reflns_Laue_measured_fraction_full 1.000
_diffrn_reflns_Laue_measured_fraction_max 0.895
_diffrn_reflns_limit_h_max 10
_diffrn_reflns_limit_h_min -10
_diffrn_reflns_limit_k_max 33
_diffrn_reflns_limit_k_min -28
_diffrn_reflns_limit_l_max 27
_diffrn_reflns_limit_l_min -27
_diffrn_reflns_number 23771
_diffrn_reflns_point_group_measured_fraction_full 1.000
_diffrn_reflns_point_group_measured_fraction_max 0.895
_diffrn_reflns_theta_full 25.242
_diffrn_reflns_theta_max 31.732
_diffrn_reflns_theta_min 1.744
_diffrn_source 'micro-focus sealed X-ray tube'
_diffrn_source_type 'PhotonJet (Mo) X-ray Source'
_exptl_absorpt_coefficient_mu 0.795
_exptl_absorpt_correction_T_max 0.979
_exptl_absorpt_correction_T_min 0.959
_exptl_absorpt_correction_type analytical
_exptl_absorpt_process_details
;
CrysAlisPro 1.171.42.91a (Rigaku Oxford Diffraction, 2023)
Analytical numeric absorption correction using a multifaceted crystal
model based on expressions derived by R.C. Clark & J.S. Reid.
(Clark, R. C. & Reid, J. S. (1995). Acta Cryst. A51, 887-897)
Empirical absorption correction using spherical harmonics,
implemented in SCALE3 ABSPACK scaling algorithm.
;
_exptl_crystal_colour colourless
_exptl_crystal_density_diffrn 1.630
_exptl_crystal_description prismatic
_exptl_crystal_F_000 1652
_exptl_crystal_size_max 0.135
_exptl_crystal_size_mid 0.089
_exptl_crystal_size_min 0.073
_refine_diff_density_max 1.246
_refine_diff_density_min -1.232
_refine_diff_density_rms 0.094
_refine_ls_extinction_method none
_refine_ls_goodness_of_fit_ref 1.077
_refine_ls_hydrogen_treatment constr
_refine_ls_matrix_type full
_refine_ls_number_parameters 459
_refine_ls_number_reflns 23771
_refine_ls_number_restraints 0
_refine_ls_restrained_S_all 1.077
_refine_ls_R_factor_all 0.0428
_refine_ls_R_factor_gt 0.0385
_refine_ls_shift/su_max 0.002
_refine_ls_shift/su_mean 0.000
_refine_ls_structure_factor_coef Fsqd
_refine_ls_weighting_details 'w=1/[\s^2^(Fo^2^)+(0.0700P)^2^+1.5000P] where P=(Fo^2^+2Fc^2^)/3'
_refine_ls_weighting_scheme calc
_refine_ls_wR_factor_gt 0.1035
_refine_ls_wR_factor_ref 0.1066
_reflns_Friedel_coverage 0.000
_reflns_number_gt 21832
_reflns_number_total 23771
_reflns_threshold_expression 'I > 2\s(I)'
_twin_special_details
;
Component 2 rotated by -179.6468\% 
around [0.00 1.00 -0.02] (reciprocal) or [0.00 1.00 -0.02] (direct)
;
_cod_data_source_file d3ce00792h2.cif
_cod_data_source_block R127_K9
_cod_depositor_comments 'Adding full bibliography for 7247422--7247425.cif.'
_cod_original_sg_symbol_H-M 'P 21/c'
_cod_database_code 7247425
_shelx_shelxl_version_number 2016/6
_shelx_space_group_comment
;
The symmetry employed for this shelxl refinement is uniquely defined
by the following loop, which should always be used as a source of
symmetry information in preference to the above space-group names.
They are only intended as comments.
;
_cell_oxdiff_measurement_reflns_used 30056
_cell_oxdiff_volume 3297.53(8)
_shelx_estimated_absorpt_t_min 0.900
_shelx_estimated_absorpt_t_max 0.944
_oxdiff_exptl_absorpt_empirical_full_min 0.614
_oxdiff_exptl_absorpt_empirical_full_max 1.581
_oxdiff_exptl_absorpt_empirical_details
;
Empirical correction (ABSPACK) includes:
- Absorption correction using spherical harmonics
- Frame scaling
- Detector area scaling
;
_oxdiff_twin_items 2
_oxdiff_twin_integration_method simultaneous

loop_
_space_group_symop_operation_xyz
'x, y, z'
'-x, y+1/2, -z+1/2'
'-x, -y, -z'
'x, -y-1/2, z-1/2'

loop_
_atom_site_label
_atom_site_type_symbol
_atom_site_fract_x
_atom_site_fract_y
_atom_site_fract_z
_atom_site_U_iso_or_equiv
_atom_site_adp_type
_atom_site_occupancy
_atom_site_site_symmetry_order
_atom_site_calc_flag
_atom_site_refinement_flags_posn
_atom_site_refinement_flags_adp
_atom_site_refinement_flags_occupancy
_atom_site_disorder_assembly
_atom_site_disorder_group
Cd1 Cd 0.41436(2) 0.50577(2) 0.27040(2) 0.01192(6) Uani 1 1 d . . . . .
N11 N 0.4107(2) 0.40463(8) 0.26600(10) 0.0144(4) Uani 1 1 d . . . . .
C12 C 0.3767(3) 0.37682(10) 0.20528(12) 0.0162(4) Uani 1 1 d . . . . .
H12 H 0.330055 0.398093 0.166017 0.019 Uiso 1 1 calc R U . . .
C13 C 0.4064(3) 0.31866(9) 0.19714(12) 0.0154(4) Uani 1 1 d . . . . .
H13 H 0.380116 0.300820 0.153231 0.018 Uiso 1 1 calc R U . . .
C14 C 0.4752(3) 0.28652(9) 0.25415(12) 0.0135(4) Uani 1 1 d . . . . .
C15 C 0.5080(3) 0.31536(10) 0.31735(12) 0.0167(4) Uani 1 1 d . . . . .
H15 H 0.553225 0.295091 0.357630 0.020 Uiso 1 1 calc R U . . .
C16 C 0.4745(3) 0.37358(10) 0.32117(13) 0.0165(4) Uani 1 1 d . . . . .
H16 H 0.497502 0.392415 0.364652 0.020 Uiso 1 1 calc R U . . .
N21 N 0.4186(3) 0.60655(8) 0.26227(10) 0.0149(4) Uani 1 1 d . . . . .
C22 C 0.4011(3) 0.64173(10) 0.31683(13) 0.0161(4) Uani 1 1 d . . . . .
H22 H 0.364351 0.625924 0.359341 0.019 Uiso 1 1 calc R U . . .
C23 C 0.4345(3) 0.70006(9) 0.31384(12) 0.0159(4) Uani 1 1 d . . . . .
H23 H 0.421988 0.723322 0.353853 0.019 Uiso 1 1 calc R U . . .
C24 C 0.4866(3) 0.72446(9) 0.25155(12) 0.0129(4) Uani 1 1 d . . . . .
C25 C 0.5026(3) 0.68789(9) 0.19480(12) 0.0152(4) Uani 1 1 d . . . . .
H25 H 0.537119 0.702536 0.151369 0.018 Uiso 1 1 calc R U . . .
C26 C 0.4676(3) 0.62993(10) 0.20239(13) 0.0165(4) Uani 1 1 d . . . . .
H26 H 0.478905 0.605589 0.163258 0.020 Uiso 1 1 calc R U . . .
N31 N 0.2661(3) 0.50530(8) 0.15990(10) 0.0139(3) Uani 1 1 d . . . . .
C32 C 0.3432(3) 0.51230(10) 0.09888(12) 0.0162(4) Uani 1 1 d . . . . .
H32 H 0.470780 0.518429 0.099171 0.019 Uiso 1 1 calc R U . . .
C33 C 0.2429(3) 0.51087(10) 0.03539(12) 0.0164(4) Uani 1 1 d . . . . .
H33 H 0.301816 0.516361 -0.006784 0.020 Uiso 1 1 calc R U . . .
C34 C 0.0563(3) 0.50141(9) 0.03348(12) 0.0133(4) Uani 1 1 d . . . . .
C35 C -0.0222(3) 0.49417(10) 0.09734(13) 0.0194(5) Uani 1 1 d . . . . .
H35 H -0.149298 0.487770 0.098794 0.023 Uiso 1 1 calc R U . . .
C36 C 0.0871(3) 0.49640(10) 0.15850(13) 0.0188(5) Uani 1 1 d . . . . .
H36 H 0.031848 0.491336 0.201540 0.023 Uiso 1 1 calc R U . . .
N41 N -0.1121(3) 0.60128(9) 0.24876(13) 0.0221(4) Uani 1 1 d . . . . .
C42 C -0.1233(3) 0.62979(11) 0.30900(14) 0.0212(5) Uani 1 1 d . . . . .
H42 H -0.164361 0.609646 0.348058 0.025 Uiso 1 1 calc R U . . .
C43 C -0.0782(3) 0.68712(11) 0.31725(13) 0.0196(5) Uani 1 1 d . . . . .
H43 H -0.087805 0.705364 0.361082 0.024 Uiso 1 1 calc R U . . .
C44 C -0.0183(3) 0.71783(10) 0.26048(13) 0.0165(4) Uani 1 1 d . . . . .
C45 C -0.0034(3) 0.68787(10) 0.19813(13) 0.0189(5) Uani 1 1 d . . . . .
H45 H 0.040052 0.706583 0.158465 0.023 Uiso 1 1 calc R U . . .
C46 C -0.0525(3) 0.63074(11) 0.19461(14) 0.0219(5) Uani 1 1 d . . . . .
H46 H -0.043406 0.611273 0.151519 0.026 Uiso 1 1 calc R U . . .
N51 N 0.1427(3) 0.89458(9) 0.27268(12) 0.0211(4) Uani 1 1 d . . . . .
C52 C 0.1569(3) 0.86027(11) 0.32872(14) 0.0219(5) Uani 1 1 d . . . . .
H52 H 0.207263 0.875746 0.371357 0.026 Uiso 1 1 calc R U . . .
C53 C 0.1021(3) 0.80346(11) 0.32792(13) 0.0196(5) Uani 1 1 d . . . . .
H53 H 0.112848 0.781204 0.369365 0.023 Uiso 1 1 calc R U . . .
C54 C 0.0312(3) 0.77939(10) 0.26589(13) 0.0162(4) Uani 1 1 d . . . . .
C55 C 0.0119(3) 0.81537(10) 0.20757(13) 0.0186(5) Uani 1 1 d . . . . .
H55 H -0.039556 0.801239 0.164387 0.022 Uiso 1 1 calc R U . . .
C56 C 0.0685(3) 0.87164(11) 0.21355(14) 0.0199(5) Uani 1 1 d . . . . .
H56 H 0.054116 0.895454 0.173497 0.024 Uiso 1 1 calc R U . . .
O7 O 0.1643(3) 0.49848(7) 0.33831(10) 0.0182(3) Uani 1 1 d . . . . .
H7A H 0.185375 0.472631 0.370497 0.027 Uiso 1 1 d R U . . .
H7B H 0.151558 0.530192 0.361344 0.027 Uiso 1 1 d R U . . .
O8 O 0.5806(2) 0.51682(7) 0.37560(9) 0.0187(3) Uani 1 1 d . . . . .
H8A H 0.628823 0.484123 0.388411 0.028 Uiso 1 1 d R U . . .
H8B H 0.507303 0.525029 0.408246 0.028 Uiso 1 1 d R U . . .
O10 O 0.6874(2) 0.50160(7) 0.22006(10) 0.0168(3) Uani 1 1 d . . . . .
H10A H 0.759813 0.528102 0.237840 0.025 Uiso 1 1 d R U . . .
H10B H 0.742395 0.469496 0.231476 0.025 Uiso 1 1 d R U . . .
O9 O 0.2374(2) 0.42775(8) 0.45343(10) 0.0237(4) Uani 1 1 d G . . . .
H9A H 0.345967 0.427293 0.473926 0.036 Uiso 1 1 d G U . . .
H9B H 0.165381 0.433810 0.487027 0.036 Uiso 1 1 d G U . . .
N2 N 0.3504(3) 0.38113(9) 0.00792(12) 0.0213(4) Uani 1 1 d . . . . .
O4 O 0.3326(4) 0.38761(14) -0.05572(12) 0.0550(7) Uani 1 1 d . . . . .
O5 O 0.2182(3) 0.36515(10) 0.04116(11) 0.0332(5) Uani 1 1 d . . . . .
O6 O 0.5002(3) 0.39195(8) 0.04006(11) 0.0273(4) Uani 1 1 d . . . . .
S1 S 0.22017(8) 0.58816(2) 0.49972(3) 0.01481(11) Uani 1 1 d . . . . .
O1 O 0.4027(2) 0.57493(8) 0.47712(9) 0.0199(3) Uani 1 1 d . . . . .
O2 O 0.1924(2) 0.56573(7) 0.56908(9) 0.0197(3) Uani 1 1 d . . . . .
O3 O 0.0750(2) 0.57101(8) 0.44913(9) 0.0211(4) Uani 1 1 d . . . . .
N1 N 0.1660(3) 0.84174(9) 0.52324(12) 0.0228(4) Uani 1 1 d . . . . .
H1A H 0.255187 0.858994 0.502433 0.027 Uiso 1 1 d R U . . .
H1B H 0.060515 0.853901 0.504107 0.027 Uiso 1 1 d R U . . .
C1 C 0.2085(3) 0.66358(10) 0.50488(12) 0.0163(4) Uani 1 1 d . . . . .
C2 C 0.0397(3) 0.68946(10) 0.51308(13) 0.0182(4) Uani 1 1 d . . . . .
H2 H -0.066011 0.666373 0.515212 0.022 Uiso 1 1 calc R U . . .
C3 C 0.0253(3) 0.74824(10) 0.51811(14) 0.0195(5) Uani 1 1 d . . . . .
H3 H -0.090283 0.765183 0.523474 0.023 Uiso 1 1 calc R U . . .
C4 C 0.1806(3) 0.78343(10) 0.51535(12) 0.0181(4) Uani 1 1 d . . . . .
C5 C 0.3498(3) 0.75681(10) 0.50702(13) 0.0188(4) Uani 1 1 d . . . . .
H5 H 0.456175 0.779599 0.505081 0.023 Uiso 1 1 calc R U . . .
C6 C 0.3628(3) 0.69772(10) 0.50162(12) 0.0178(4) Uani 1 1 d . . . . .
H6 H 0.477619 0.680459 0.495672 0.021 Uiso 1 1 calc R U . . .

loop_
_atom_site_aniso_label
_atom_site_aniso_U_11
_atom_site_aniso_U_22
_atom_site_aniso_U_33
_atom_site_aniso_U_23
_atom_site_aniso_U_13
_atom_site_aniso_U_12
Cd1 0.01117(8) 0.01071(8) 0.01386(9) -0.00006(5) 0.00048(5) 0.00020(5)
N11 0.0125(9) 0.0123(9) 0.0186(10) -0.0007(7) 0.0014(7) -0.0003(6)
C12 0.0172(11) 0.0152(11) 0.0163(12) 0.0010(8) 0.0011(8) 0.0012(8)
C13 0.0177(11) 0.0142(10) 0.0141(11) -0.0011(8) 0.0006(8) -0.0005(8)
C14 0.0116(10) 0.0125(10) 0.0167(11) 0.0000(7) 0.0021(8) 0.0002(7)
C15 0.0201(11) 0.0143(11) 0.0152(11) 0.0010(8) -0.0018(8) 0.0007(8)
C16 0.0186(11) 0.0146(11) 0.0164(12) -0.0026(8) 0.0006(8) 0.0000(8)
N21 0.0151(9) 0.0126(10) 0.0168(10) 0.0004(7) -0.0002(7) 0.0003(6)
C22 0.0152(10) 0.0147(11) 0.0185(12) 0.0004(8) 0.0028(8) 0.0005(7)
C23 0.0170(10) 0.0136(10) 0.0173(12) 0.0004(8) 0.0021(8) 0.0007(7)
C24 0.0114(9) 0.0116(10) 0.0156(11) 0.0006(7) -0.0001(8) 0.0004(7)
C25 0.0170(10) 0.0143(11) 0.0145(11) 0.0010(8) 0.0019(8) 0.0001(7)
C26 0.0204(11) 0.0135(11) 0.0156(11) -0.0002(8) 0.0015(8) 0.0018(8)
N31 0.0121(9) 0.0138(8) 0.0157(9) -0.0004(7) 0.0005(7) 0.0012(6)
C32 0.0127(10) 0.0190(11) 0.0168(11) -0.0012(8) 0.0010(8) -0.0019(7)
C33 0.0131(10) 0.0209(11) 0.0154(11) -0.0009(8) 0.0026(8) -0.0025(8)
C34 0.0128(10) 0.0123(10) 0.0148(11) -0.0010(7) 0.0006(8) 0.0008(7)
C35 0.0099(10) 0.0312(14) 0.0173(11) 0.0021(9) 0.0019(8) -0.0006(8)
C36 0.0126(11) 0.0287(14) 0.0150(11) 0.0020(8) 0.0010(8) 0.0007(8)
N41 0.0174(10) 0.0188(11) 0.0295(12) 0.0029(8) -0.0023(8) -0.0025(7)
C42 0.0149(11) 0.0222(12) 0.0262(14) 0.0080(9) -0.0004(9) -0.0006(8)
C43 0.0160(11) 0.0231(12) 0.0196(12) 0.0032(9) 0.0003(9) -0.0012(8)
C44 0.0107(10) 0.0183(11) 0.0202(12) 0.0028(8) -0.0010(8) -0.0015(8)
C45 0.0169(11) 0.0203(12) 0.0194(12) 0.0017(8) 0.0005(9) -0.0014(8)
C46 0.0197(12) 0.0207(12) 0.0251(14) -0.0004(9) -0.0003(9) -0.0013(9)
N51 0.0172(10) 0.0189(11) 0.0277(12) -0.0004(8) 0.0052(8) -0.0017(7)
C52 0.0183(11) 0.0224(13) 0.0247(14) -0.0037(9) 0.0000(9) -0.0013(9)
C53 0.0180(11) 0.0210(12) 0.0196(13) 0.0016(9) 0.0002(9) -0.0003(8)
C54 0.0121(10) 0.0173(11) 0.0193(12) 0.0013(8) 0.0028(8) -0.0006(8)
C55 0.0176(11) 0.0205(12) 0.0177(12) 0.0029(8) 0.0017(9) -0.0003(8)
C56 0.0180(11) 0.0196(13) 0.0228(13) 0.0036(8) 0.0061(9) 0.0002(8)
O7 0.0178(9) 0.0175(9) 0.0199(9) -0.0015(6) 0.0052(7) 0.0004(6)
O8 0.0177(8) 0.0213(9) 0.0169(9) -0.0011(6) 0.0002(6) 0.0058(6)
O10 0.0123(8) 0.0148(8) 0.0235(9) -0.0010(6) 0.0035(6) -0.0001(5)
O9 0.0167(8) 0.0283(10) 0.0263(10) 0.0003(7) 0.0037(7) -0.0005(7)
N2 0.0207(10) 0.0216(11) 0.0217(11) -0.0007(8) 0.0030(8) 0.0042(8)
O4 0.0460(16) 0.102(2) 0.0167(12) 0.0005(12) 0.0028(10) -0.0055(14)
O5 0.0242(10) 0.0450(13) 0.0305(12) 0.0043(9) 0.0026(8) -0.0122(8)
O6 0.0173(9) 0.0319(11) 0.0323(11) -0.0018(8) -0.0004(7) 0.0012(7)
S1 0.0142(2) 0.0155(3) 0.0147(3) -0.00098(18) 0.00003(19) 0.00288(18)
O1 0.0174(8) 0.0212(9) 0.0213(9) -0.0023(6) 0.0034(7) 0.0041(6)
O2 0.0216(9) 0.0193(9) 0.0184(9) 0.0020(6) 0.0036(7) 0.0049(6)
O3 0.0203(9) 0.0217(9) 0.0206(9) -0.0047(7) -0.0046(7) 0.0040(6)
N1 0.0234(11) 0.0165(10) 0.0289(12) 0.0017(8) 0.0049(9) 0.0016(8)
C1 0.0181(11) 0.0169(11) 0.0139(11) -0.0011(8) 0.0007(8) 0.0023(8)
C2 0.0168(10) 0.0182(12) 0.0197(13) 0.0001(8) 0.0017(8) 0.0016(8)
C3 0.0172(11) 0.0190(12) 0.0227(13) 0.0006(9) 0.0033(9) 0.0029(8)
C4 0.0226(12) 0.0174(11) 0.0143(11) 0.0012(8) 0.0013(9) 0.0009(8)
C5 0.0177(11) 0.0199(12) 0.0188(12) 0.0010(8) 0.0002(8) -0.0017(8)
C6 0.0157(11) 0.0207(12) 0.0169(12) -0.0007(8) 0.0004(8) 0.0030(8)

loop_
_atom_type_symbol
_atom_type_description
_atom_type_scat_dispersion_real
_atom_type_scat_dispersion_imag
_atom_type_scat_source
C C 0.0033 0.0016 'International Tables Vol C Tables 4.2.6.8 and 6.1.1.4'
H H 0.0000 0.0000 'International Tables Vol C Tables 4.2.6.8 and 6.1.1.4'
Cd Cd -0.8075 1.2024 'International Tables Vol C Tables 4.2.6.8 and 6.1.1.4'
N N 0.0061 0.0033 'International Tables Vol C Tables 4.2.6.8 and 6.1.1.4'
O O 0.0106 0.0060 'International Tables Vol C Tables 4.2.6.8 and 6.1.1.4'
S S 0.1246 0.1234 'International Tables Vol C Tables 4.2.6.8 and 6.1.1.4'

loop_
_exptl_crystal_face_index_h
_exptl_crystal_face_index_k
_exptl_crystal_face_index_l
_exptl_crystal_face_perp_dist
0 -1 -1 0.0433
0 1 1 0.0518
0 -1 0 0.0513
0 1 0 0.0836
0 -1 1 0.0507
0 1 -1 0.0640
-1 1 1 0.0401
-1 1 0 0.0425
0 0 1 0.0511
0 0 -1 0.0259
-1 0 1 0.0374
-1 0 -1 0.0408
-1 -1 0 0.0360
-1 -1 1 0.0374
-1 2 2 0.0373
2 0 1 0.0310

loop_
_geom_angle_atom_site_label_1
_geom_angle_atom_site_label_2
_geom_angle_atom_site_label_3
_geom_angle
_geom_angle_site_symmetry_1
_geom_angle_site_symmetry_3
_geom_angle_publ_flag
O10 Cd1 O8 86.63(6) . . ?
O10 Cd1 O7 168.71(6) . . ?
O8 Cd1 O7 85.06(7) . . ?
O10 Cd1 N31 89.48(7) . . ?
O8 Cd1 N31 172.58(7) . . ?
O7 Cd1 N31 99.59(7) . . ?
O10 Cd1 N21 89.96(6) . . ?
O8 Cd1 N21 86.45(6) . . ?
O7 Cd1 N21 97.13(6) . . ?
N31 Cd1 N21 87.23(7) . . ?
O10 Cd1 N11 87.17(6) . . ?
O8 Cd1 N11 98.45(6) . . ?
O7 Cd1 N11 86.51(6) . . ?
N31 Cd1 N11 87.65(7) . . ?
N21 Cd1 N11 174.15(7) . . ?
C16 N11 C12 117.4(2) . . ?
C16 N11 Cd1 120.53(15) . . ?
C12 N11 Cd1 120.98(15) . . ?
N11 C12 C13 123.3(2) . . ?
N11 C12 H12 118.4 . . ?
C13 C12 H12 118.4 . . ?
C12 C13 C14 119.4(2) . . ?
C12 C13 H13 120.3 . . ?
C14 C13 H13 120.3 . . ?
C15 C14 C13 117.2(2) . . ?
C15 C14 C24 120.8(2) . 2_645 ?
C13 C14 C24 122.0(2) . 2_645 ?
C16 C15 C14 119.8(2) . . ?
C16 C15 H15 120.1 . . ?
C14 C15 H15 120.1 . . ?
N11 C16 C15 122.9(2) . . ?
N11 C16 H16 118.6 . . ?
C15 C16 H16 118.6 . . ?
C26 N21 C22 117.5(2) . . ?
C26 N21 Cd1 117.90(15) . . ?
C22 N21 Cd1 123.80(15) . . ?
N21 C22 C23 122.9(2) . . ?
N21 C22 H22 118.5 . . ?
C23 C22 H22 118.5 . . ?
C22 C23 C24 119.6(2) . . ?
C22 C23 H23 120.2 . . ?
C24 C23 H23 120.2 . . ?
C25 C24 C23 117.3(2) . . ?
C25 C24 C14 121.1(2) . 2_655 ?
C23 C24 C14 121.6(2) . 2_655 ?
C26 C25 C24 119.4(2) . . ?
C26 C25 H25 120.3 . . ?
C24 C25 H25 120.3 . . ?
N21 C26 C25 123.3(2) . . ?
N21 C26 H26 118.4 . . ?
C25 C26 H26 118.4 . . ?
C36 N31 C32 118.1(2) . . ?
C36 N31 Cd1 115.38(16) . . ?
C32 N31 Cd1 126.52(16) . . ?
N31 C32 C33 122.2(2) . . ?
N31 C32 H32 118.9 . . ?
C33 C32 H32 118.9 . . ?
C32 C33 C34 120.0(2) . . ?
C32 C33 H33 120.0 . . ?
C34 C33 H33 120.0 . . ?
C33 C34 C35 117.1(2) . . ?
C33 C34 C34 121.9(3) . 3_565 ?
C35 C34 C34 121.0(3) . 3_565 ?
C36 C35 C34 119.4(2) . . ?
C36 C35 H35 120.3 . . ?
C34 C35 H35 120.3 . . ?
N31 C36 C35 123.1(2) . . ?
N31 C36 H36 118.4 . . ?
C35 C36 H36 118.4 . . ?
C42 N41 C46 116.9(2) . . ?
N41 C42 C43 123.5(2) . . ?
N41 C42 H42 118.3 . . ?
C43 C42 H42 118.3 . . ?
C42 C43 C44 119.4(2) . . ?
C42 C43 H43 120.3 . . ?
C44 C43 H43 120.3 . . ?
C45 C44 C43 117.1(2) . . ?
C45 C44 C54 120.9(2) . . ?
C43 C44 C54 122.0(2) . . ?
C46 C45 C44 119.4(2) . . ?
C46 C45 H45 120.3 . . ?
C44 C45 H45 120.3 . . ?
N41 C46 C45 123.6(2) . . ?
N41 C46 H46 118.2 . . ?
C45 C46 H46 118.2 . . ?
C52 N51 C56 116.6(2) . . ?
N51 C52 C53 123.7(2) . . ?
N51 C52 H52 118.2 . . ?
C53 C52 H52 118.2 . . ?
C52 C53 C54 119.4(2) . . ?
C52 C53 H53 120.3 . . ?
C54 C53 H53 120.3 . . ?
C53 C54 C55 117.2(2) . . ?
C53 C54 C44 122.0(2) . . ?
C55 C54 C44 120.8(2) . . ?
C56 C55 C54 119.2(2) . . ?
C56 C55 H55 120.4 . . ?
C54 C55 H55 120.4 . . ?
N51 C56 C55 123.8(2) . . ?
N51 C56 H56 118.1 . . ?
C55 C56 H56 118.1 . . ?
Cd1 O7 H7A 109.6 . . ?
Cd1 O7 H7B 109.6 . . ?
H7A O7 H7B 104.4 . . ?
Cd1 O8 H8A 109.5 . . ?
Cd1 O8 H8B 109.5 . . ?
H8A O8 H8B 104.4 . . ?
Cd1 O10 H10A 109.7 . . ?
Cd1 O10 H10B 109.7 . . ?
H10A O10 H10B 104.3 . . ?
H9A O9 H9B 104.5 . . ?
O4 N2 O5 120.2(2) . . ?
O4 N2 O6 120.0(2) . . ?
O5 N2 O6 119.7(2) . . ?
O2 S1 O3 111.90(11) . . ?
O2 S1 O1 112.04(10) . . ?
O3 S1 O1 113.13(11) . . ?
O2 S1 C1 107.30(11) . . ?
O3 S1 C1 105.97(11) . . ?
O1 S1 C1 105.94(11) . . ?
C4 N1 H1A 109.6 . . ?
C4 N1 H1B 110.2 . . ?
H1A N1 H1B 108.8 . . ?
C6 C1 C2 119.3(2) . . ?
C6 C1 S1 121.73(18) . . ?
C2 C1 S1 118.93(18) . . ?
C3 C2 C1 120.7(2) . . ?
C3 C2 H2 119.7 . . ?
C1 C2 H2 119.7 . . ?
C2 C3 C4 120.7(2) . . ?
C2 C3 H3 119.7 . . ?
C4 C3 H3 119.7 . . ?
N1 C4 C5 121.7(2) . . ?
N1 C4 C3 120.2(2) . . ?
C5 C4 C3 118.1(2) . . ?
C6 C5 C4 120.8(2) . . ?
C6 C5 H5 119.6 . . ?
C4 C5 H5 119.6 . . ?
C5 C6 C1 120.4(2) . . ?
C5 C6 H6 119.8 . . ?
C1 C6 H6 119.8 . . ?

loop_
_geom_bond_atom_site_label_1
_geom_bond_atom_site_label_2
_geom_bond_distance
_geom_bond_site_symmetry_2
_geom_bond_publ_flag
Cd1 O10 2.2844(18) . ?
Cd1 O8 2.3132(17) . ?
Cd1 O7 2.3257(18) . ?
Cd1 N31 2.328(2) . ?
Cd1 N21 2.360(2) . ?
Cd1 N11 2.364(2) . ?
N11 C16 1.345(3) . ?
N11 C12 1.345(3) . ?
C12 C13 1.386(3) . ?
C12 H12 0.9500 . ?
C13 C14 1.397(3) . ?
C13 H13 0.9500 . ?
C14 C15 1.397(3) . ?
C14 C24 1.482(3) 2_645 ?
C15 C16 1.385(3) . ?
C15 H15 0.9500 . ?
C16 H16 0.9500 . ?
N21 C26 1.342(3) . ?
N21 C22 1.344(3) . ?
C22 C23 1.386(3) . ?
C22 H22 0.9500 . ?
C23 C24 1.399(3) . ?
C23 H23 0.9500 . ?
C24 C25 1.395(3) . ?
C25 C26 1.388(3) . ?
C25 H25 0.9500 . ?
C26 H26 0.9500 . ?
N31 C36 1.333(3) . ?
N31 C32 1.342(3) . ?
C32 C33 1.387(3) . ?
C32 H32 0.9500 . ?
C33 C34 1.390(3) . ?
C33 H33 0.9500 . ?
C34 C35 1.397(3) . ?
C34 C34 1.489(4) 3_565 ?
C35 C36 1.384(3) . ?
C35 H35 0.9500 . ?
C36 H36 0.9500 . ?
N41 C42 1.342(4) . ?
N41 C46 1.343(3) . ?
C42 C43 1.387(4) . ?
C42 H42 0.9500 . ?
C43 C44 1.398(3) . ?
C43 H43 0.9500 . ?
C44 C45 1.397(3) . ?
C44 C54 1.486(3) . ?
C45 C46 1.383(3) . ?
C45 H45 0.9500 . ?
C46 H46 0.9500 . ?
N51 C52 1.341(3) . ?
N51 C56 1.342(3) . ?
C52 C53 1.387(3) . ?
C52 H52 0.9500 . ?
C53 C54 1.390(3) . ?
C53 H53 0.9500 . ?
C54 C55 1.401(3) . ?
C55 C56 1.382(4) . ?
C55 H55 0.9500 . ?
C56 H56 0.9500 . ?
O7 H7A 0.8713 . ?
O7 H7B 0.8708 . ?
O8 H8A 0.8716 . ?
O8 H8B 0.8725 . ?
O10 H10A 0.8732 . ?
O10 H10B 0.8741 . ?
O9 H9A 0.8698 . ?
O9 H9B 0.8709 . ?
N2 O4 1.231(3) . ?
N2 O5 1.252(3) . ?
N2 O6 1.258(3) . ?
S1 O2 1.4570(18) . ?
S1 O3 1.4573(18) . ?
S1 O1 1.4698(18) . ?
S1 C1 1.767(2) . ?
N1 C4 1.376(3) . ?
N1 H1A 0.8861 . ?
N1 H1B 0.8857 . ?
C1 C6 1.393(3) . ?
C1 C2 1.399(3) . ?
C2 C3 1.381(3) . ?
C2 H2 0.9500 . ?
C3 C4 1.412(3) . ?
C3 H3 0.9500 . ?
C4 C5 1.410(3) . ?
C5 C6 1.388(3) . ?
C5 H5 0.9500 . ?
C6 H6 0.9500 . ?

loop_
_twin_individual_id
_twin_individual_mass_fraction_refined
_oxdiff_twin_reflns_isolated
_oxdiff_twin_reflns_overlapped
_twin_individual_twin_lattice_type
_twin_individual_twin_matrix_11
_twin_individual_twin_matrix_12
_twin_individual_twin_matrix_13
_twin_individual_twin_matrix_21
_twin_individual_twin_matrix_22
_twin_individual_twin_matrix_23
_twin_individual_twin_matrix_31
_twin_individual_twin_matrix_32
_twin_individual_twin_matrix_33
1 0.5712 21315 33900 ref 1.0000 0.0000 0.0000 0.0000 1.0000 0.0000 0.0000 0.0000 1.0000
2 0.4288 21820 33900 nmt -1.0004 0.0006 -0.0020 0.0014 0.9989 -0.0451 0.0161 -0.0304 -0.9988

loop_
_exptl_oxdiff_crystal_face_indexfrac_h
_exptl_oxdiff_crystal_face_indexfrac_k
_exptl_oxdiff_crystal_face_indexfrac_l
_exptl_oxdiff_crystal_face_x
_exptl_oxdiff_crystal_face_y
_exptl_oxdiff_crystal_face_z
0.0001 -1.0002 -0.9999 -0.0264 -0.0241 -0.0318
-0.0001 1.0002 0.9999 0.0264 0.0241 0.0318
0.0003 -1.0000 -0.0001 -0.0124 -0.0276 0.0022
-0.0003 1.0000 0.0001 0.0124 0.0276 -0.0022
0.0004 -0.9999 0.9997 0.0016 -0.0312 0.0363
-0.0004 0.9999 -0.9997 -0.0016 0.0312 -0.0363
-1.0003 0.9977 0.9999 -0.0557 0.0635 0.0635
-1.0004 0.9976 0.0001 -0.0698 0.0671 0.0294
0.0001 0.0001 0.9998 0.0140 -0.0036 0.0340
-0.0001 -0.0001 -0.9998 -0.0140 0.0036 -0.0340
-1.0000 -0.0024 0.9998 -0.0682 0.0359 0.0657
-1.0003 -0.0026 -0.9998 -0.0962 0.0430 -0.0024
-0.9999 -1.0026 -0.0001 -0.0946 0.0118 0.0339
-0.9998 -1.0024 0.9997 -0.0806 0.0083 0.0679
-1.0005 1.9979 1.9997 -0.0293 0.0876 0.0953
2.0005 0.0051 0.9998 0.1784 -0.0825 -0.0292
